data_1517304
loop_
_publ_author_name
'Li, Yuanzhuo'
'Zhao, Ke-Qing'
'Elsegood, Mark R. J.'
'Prior, Timothy J.'
'Sun, Xinsen'
'Mo, Shanyan'
'Redshaw, Carl'

_publ_section_title
;
 Organoaluminium complexes of ortho-, meta-, para-anisidines: synthesis,
 structural studies and ROP of \e-caprolactone (and rac-lactide)
;
_journal_issue 9
_journal_name_full 'Catalysis Science &amp; Technology'
_journal_page_first 3025
_journal_paper_doi 10.1039/C4CY00624K
_journal_volume 4
_journal_year 2014
_chemical_formula_moiety
;
C24 H46 Al4 N2 O2
;
_chemical_formula_sum 'C24 H46 Al4 N2 O2'
_chemical_formula_weight 502.55
_chemical_name_systematic
;
 ?
;
_space_group_IT_number 2
_symmetry_cell_setting triclinic
_symmetry_space_group_name_Hall '-P 1'
_symmetry_space_group_name_H-M 'P -1'
_atom_sites_solution_hydrogens geom
_atom_sites_solution_primary direct
_atom_sites_solution_secondary difmap
_audit_creation_method SHELXL-97
_cell_angle_alpha 103.037(10)
_cell_angle_beta 95.097(10)
_cell_angle_gamma 96.205(10)
_cell_formula_units_Z 1
_cell_length_a 7.3610(9)
_cell_length_b 10.0951(12)
_cell_length_c 10.6561(14)
_cell_measurement_reflns_used 5427
_cell_measurement_temperature 150(2)
_cell_measurement_theta_max 29.3
_cell_measurement_theta_min 2.0
_cell_volume 761.67(17)
_computing_cell_refinement 'Stoe X-AREA'
_computing_data_collection 'Stoe X-AREA'
_computing_data_reduction 'Stoe X-AREA'
_computing_structure_refinement 'SHELXL-97 (Sheldrick, 1997)'
_computing_structure_solution SHELXS-86
_diffrn_ambient_temperature 150(2)
_diffrn_detector_area_resol_mean 6.67
_diffrn_measured_fraction_theta_full 0.984
_diffrn_measured_fraction_theta_max 0.976
_diffrn_measurement_device_type 'Stoe IPDS2'
_diffrn_measurement_method \w-scans
_diffrn_radiation_monochromator graphite
_diffrn_radiation_source 'fine-focus sealed tube'
_diffrn_radiation_type MoK\a
_diffrn_radiation_wavelength 0.71073
_diffrn_reflns_av_R_equivalents 0.0586
_diffrn_reflns_av_sigmaI/netI 0.0817
_diffrn_reflns_limit_h_max 8
_diffrn_reflns_limit_h_min -10
_diffrn_reflns_limit_k_max 13
_diffrn_reflns_limit_k_min -13
_diffrn_reflns_limit_l_max 14
_diffrn_reflns_limit_l_min -14
_diffrn_reflns_number 7591
_diffrn_reflns_theta_full 25.30
_diffrn_reflns_theta_max 29.16
_diffrn_reflns_theta_min 1.98
_exptl_absorpt_coefficient_mu 0.174
_exptl_absorpt_correction_T_max 0.9784
_exptl_absorpt_correction_T_min 0.9564
_exptl_absorpt_correction_type analytical
_exptl_absorpt_process_details
;
A face-indexed absorption correction was applied 
using the Tompa method implemented within Stoe X-AREA'
;
_exptl_crystal_colour colourless
_exptl_crystal_density_diffrn 1.096
_exptl_crystal_density_method 'not measured'
_exptl_crystal_description block
_exptl_crystal_F_000 272
_exptl_crystal_size_max 0.36
_exptl_crystal_size_mid 0.19
_exptl_crystal_size_min 0.17
_refine_diff_density_max 0.351
_refine_diff_density_min -0.254
_refine_diff_density_rms 0.055
_refine_ls_extinction_method none
_refine_ls_goodness_of_fit_ref 0.859
_refine_ls_hydrogen_treatment mixed
_refine_ls_matrix_type full
_refine_ls_number_parameters 154
_refine_ls_number_reflns 3999
_refine_ls_number_restraints 2
_refine_ls_restrained_S_all 0.860
_refine_ls_R_factor_all 0.0780
_refine_ls_R_factor_gt 0.0414
_refine_ls_shift/su_max 0.001
_refine_ls_shift/su_mean 0.000
_refine_ls_structure_factor_coef Fsqd
_refine_ls_weighting_details 'calc w=1/[\s^2^(Fo^2^)+(0.0516P)^2^] where P=(Fo^2^+2Fc^2^)/3'
_refine_ls_weighting_scheme calc
_refine_ls_wR_factor_gt 0.0932
_refine_ls_wR_factor_ref 0.1026
_reflns_number_gt 2412
_reflns_number_total 3999
_reflns_threshold_expression >2sigma(I)
_cod_duplicate_entry 1516155
_cod_data_source_file c4cy00624k2.cif
_cod_data_source_block cr1
_cod_original_cell_volume 761.67(16)
_cod_database_code 1517304

loop_
_symmetry_equiv_pos_as_xyz
'x, y, z'
'-x, -y, -z'

loop_
_atom_site_label
_atom_site_type_symbol
_atom_site_fract_x
_atom_site_fract_y
_atom_site_fract_z
_atom_site_U_iso_or_equiv
_atom_site_adp_type
_atom_site_occupancy
_atom_site_symmetry_multiplicity
_atom_site_calc_flag
_atom_site_refinement_flags
Al2 Al 0.17898(7) 0.55704(5) 0.06705(5) 0.02443(14) Uani 1 1 d D
C1 C 0.2002(3) -0.4085(2) -0.3638(2) 0.0405(5) Uani 1 1 d .
H1A H 0.2890 -0.4489 -0.4192 0.061 Uiso 1 1 calc R
H1B H 0.0854 -0.4719 -0.3794 0.061 Uiso 1 1 calc R
H1C H 0.2509 -0.3915 -0.2725 0.061 Uiso 1 1 calc R
C2 C -0.0940(3) -0.1814(2) -0.3734(2) 0.0392(5) Uani 1 1 d .
H2A H -0.1042 -0.0923 -0.3938 0.059 Uiso 1 1 calc R
H2B H -0.1110 -0.1748 -0.2821 0.059 Uiso 1 1 calc R
H2C H -0.1887 -0.2508 -0.4287 0.059 Uiso 1 1 calc R
C3 C 0.2588(3) -0.1929(2) -0.5565(2) 0.0462(6) Uani 1 1 d .
H3A H 0.1980 -0.2581 -0.6354 0.069 Uiso 1 1 calc R
H3B H 0.3905 -0.2012 -0.5475 0.069 Uiso 1 1 calc R
H3C H 0.2419 -0.0994 -0.5620 0.069 Uiso 1 1 calc R
O1 O 0.30118(17) -0.09900(12) -0.25733(11) 0.0269(3) Uani 1 1 d .
C12 C 0.4982(3) -0.1051(2) -0.2344(2) 0.0389(5) Uani 1 1 d .
H12A H 0.5648 -0.0466 -0.2817 0.058 Uiso 1 1 calc R
H12B H 0.5225 -0.1999 -0.2646 0.058 Uiso 1 1 calc R
H12C H 0.5395 -0.0729 -0.1414 0.058 Uiso 1 1 calc R
C6 C 0.2522(2) 0.03495(17) -0.21492(16) 0.0247(3) Uani 1 1 d .
C7 C 0.2739(3) 0.12667(18) -0.29239(17) 0.0280(4) Uani 1 1 d .
H7 H 0.3257 0.1024 -0.3716 0.034 Uiso 1 1 calc R
C8 C 0.2184(3) 0.25529(18) -0.25231(17) 0.0276(4) Uani 1 1 d .
H8 H 0.2331 0.3195 -0.3047 0.033 Uiso 1 1 calc R
C9 C 0.1417(2) 0.29173(17) -0.13680(16) 0.0234(3) Uani 1 1 d .
C10 C 0.1246(2) 0.19698(18) -0.05915(16) 0.0264(4) Uani 1 1 d .
H10 H 0.0746 0.2206 0.0208 0.032 Uiso 1 1 calc R
C11 C 0.1809(2) 0.06822(18) -0.09899(16) 0.0260(4) Uani 1 1 d .
H11 H 0.1700 0.0040 -0.0463 0.031 Uiso 1 1 calc R
N1 N 0.0792(2) 0.42373(14) -0.09828(13) 0.0236(3) Uani 1 1 d D
Al1 Al 0.15016(8) -0.23351(6) -0.40444(5) 0.02762(14) Uani 1 1 d .
C4 C 0.3009(3) 0.4690(2) 0.19119(19) 0.0390(5) Uani 1 1 d .
H4A H 0.3909 0.4146 0.1493 0.058 Uiso 1 1 calc R
H4B H 0.2089 0.4088 0.2206 0.058 Uiso 1 1 calc R
H4C H 0.3638 0.5394 0.2658 0.058 Uiso 1 1 calc R
C5 C 0.3041(3) 0.72366(19) 0.03156(19) 0.0351(4) Uani 1 1 d .
H5A H 0.2871 0.8034 0.0993 0.053 Uiso 1 1 calc R
H5B H 0.2521 0.7343 -0.0529 0.053 Uiso 1 1 calc R
H5C H 0.4357 0.7166 0.0305 0.053 Uiso 1 1 calc R
H1 H 0.102(2) 0.466(2) -0.1586(16) 0.042 Uiso 1 1 d D

loop_
_atom_site_aniso_label
_atom_site_aniso_U_11
_atom_site_aniso_U_22
_atom_site_aniso_U_33
_atom_site_aniso_U_23
_atom_site_aniso_U_13
_atom_site_aniso_U_12
Al2 0.0240(3) 0.0193(3) 0.0290(3) 0.0035(2) 0.0008(2) 0.0048(2)
C1 0.0513(13) 0.0257(10) 0.0429(11) 0.0075(8) -0.0024(9) 0.0057(9)
C2 0.0316(10) 0.0398(12) 0.0444(11) 0.0071(9) 0.0006(8) 0.0064(9)
C3 0.0612(15) 0.0452(13) 0.0358(11) 0.0108(9) 0.0158(10) 0.0116(11)
O1 0.0251(6) 0.0200(6) 0.0347(7) 0.0028(5) 0.0024(5) 0.0070(5)
C12 0.0246(10) 0.0304(10) 0.0591(13) 0.0056(9) -0.0002(9) 0.0073(8)
C6 0.0232(9) 0.0193(8) 0.0303(9) 0.0029(7) 0.0004(7) 0.0052(7)
C7 0.0313(10) 0.0248(9) 0.0286(9) 0.0049(7) 0.0096(7) 0.0055(7)
C8 0.0321(10) 0.0229(9) 0.0295(9) 0.0088(7) 0.0052(7) 0.0039(7)
C9 0.0233(8) 0.0181(8) 0.0281(8) 0.0042(6) 0.0014(6) 0.0041(7)
C10 0.0298(9) 0.0246(9) 0.0259(8) 0.0064(7) 0.0064(7) 0.0052(7)
C11 0.0264(9) 0.0222(8) 0.0307(9) 0.0093(7) 0.0021(7) 0.0040(7)
N1 0.0270(8) 0.0188(7) 0.0261(7) 0.0059(6) 0.0047(6) 0.0049(6)
Al1 0.0310(3) 0.0234(3) 0.0289(3) 0.0060(2) 0.0030(2) 0.0062(2)
C4 0.0430(12) 0.0329(11) 0.0401(11) 0.0069(9) -0.0047(9) 0.0123(9)
C5 0.0321(10) 0.0285(10) 0.0414(11) 0.0037(8) 0.0041(8) -0.0004(8)

loop_
_atom_type_symbol
_atom_type_description
_atom_type_scat_dispersion_real
_atom_type_scat_dispersion_imag
_atom_type_scat_source
C C 0.0033 0.0016 'International Tables Vol C Tables 4.2.6.8 and 6.1.1.4'
H H 0.0000 0.0000 'International Tables Vol C Tables 4.2.6.8 and 6.1.1.4'
Al Al 0.0645 0.0514 'International Tables Vol C Tables 4.2.6.8 and 6.1.1.4'
N N 0.0061 0.0033 'International Tables Vol C Tables 4.2.6.8 and 6.1.1.4'
O O 0.0106 0.0060 'International Tables Vol C Tables 4.2.6.8 and 6.1.1.4'

loop_
_geom_angle_atom_site_label_1
_geom_angle_atom_site_label_2
_geom_angle_atom_site_label_3
_geom_angle
_geom_angle_site_symmetry_1
_geom_angle_site_symmetry_3
C5 Al2 C4 119.69(9) . .
C5 Al2 N1 111.54(7) . 2_565
C4 Al2 N1 111.68(8) . 2_565
C5 Al2 N1 110.06(8) . .
C4 Al2 N1 112.02(8) . .
N1 Al2 N1 87.24(6) 2_565 .
Al1 C1 H1A 109.5 . .
Al1 C1 H1B 109.5 . .
H1A C1 H1B 109.5 . .
Al1 C1 H1C 109.5 . .
H1A C1 H1C 109.5 . .
H1B C1 H1C 109.5 . .
Al1 C2 H2A 109.5 . .
Al1 C2 H2B 109.5 . .
H2A C2 H2B 109.5 . .
Al1 C2 H2C 109.5 . .
H2A C2 H2C 109.5 . .
H2B C2 H2C 109.5 . .
Al1 C3 H3A 109.5 . .
Al1 C3 H3B 109.5 . .
H3A C3 H3B 109.5 . .
Al1 C3 H3C 109.5 . .
H3A C3 H3C 109.5 . .
H3B C3 H3C 109.5 . .
C6 O1 C12 113.54(14) . .
C6 O1 Al1 120.28(10) . .
C12 O1 Al1 119.52(11) . .
O1 C12 H12A 109.5 . .
O1 C12 H12B 109.5 . .
H12A C12 H12B 109.5 . .
O1 C12 H12C 109.5 . .
H12A C12 H12C 109.5 . .
H12B C12 H12C 109.5 . .
C11 C6 C7 121.85(16) . .
C11 C6 O1 118.86(15) . .
C7 C6 O1 119.28(14) . .
C6 C7 C8 118.69(15) . .
C6 C7 H7 120.7 . .
C8 C7 H7 120.7 . .
C7 C8 C9 121.16(15) . .
C7 C8 H8 119.4 . .
C9 C8 H8 119.4 . .
C8 C9 C10 118.71(15) . .
C8 C9 N1 120.67(14) . .
C10 C9 N1 120.62(14) . .
C11 C10 C9 120.17(15) . .
C11 C10 H10 119.9 . .
C9 C10 H10 119.9 . .
C6 C11 C10 119.41(15) . .
C6 C11 H11 120.3 . .
C10 C11 H11 120.3 . .
C9 N1 Al2 122.13(11) . 2_565
C9 N1 Al2 122.38(11) . .
Al2 N1 Al2 92.76(6) 2_565 .
C9 N1 H1 106.2(15) . .
Al2 N1 H1 106.3(12) 2_565 .
Al2 N1 H1 105.2(12) . .
C2 Al1 C3 118.46(10) . .
C2 Al1 C1 115.59(10) . .
C3 Al1 C1 115.19(10) . .
C2 Al1 O1 99.36(8) . .
C3 Al1 O1 102.71(8) . .
C1 Al1 O1 101.08(8) . .
Al2 C4 H4A 109.5 . .
Al2 C4 H4B 109.5 . .
H4A C4 H4B 109.5 . .
Al2 C4 H4C 109.5 . .
H4A C4 H4C 109.5 . .
H4B C4 H4C 109.5 . .
Al2 C5 H5A 109.5 . .
Al2 C5 H5B 109.5 . .
H5A C5 H5B 109.5 . .
Al2 C5 H5C 109.5 . .
H5A C5 H5C 109.5 . .
H5B C5 H5C 109.5 . .

loop_
_geom_bond_atom_site_label_1
_geom_bond_atom_site_label_2
_geom_bond_distance
_geom_bond_site_symmetry_2
Al2 C5 1.9582(19) .
Al2 C4 1.959(2) .
Al2 N1 1.9809(15) 2_565
Al2 N1 1.9851(16) .
C1 Al1 1.975(2) .
C1 H1A 0.9800 .
C1 H1B 0.9800 .
C1 H1C 0.9800 .
C2 Al1 1.962(2) .
C2 H2A 0.9800 .
C2 H2B 0.9800 .
C2 H2C 0.9800 .
C3 Al1 1.973(2) .
C3 H3A 0.9800 .
C3 H3B 0.9800 .
C3 H3C 0.9800 .
O1 C6 1.422(2) .
O1 C12 1.459(2) .
O1 Al1 1.9851(14) .
C12 H12A 0.9800 .
C12 H12B 0.9800 .
C12 H12C 0.9800 .
C6 C11 1.371(2) .
C6 C7 1.379(2) .
C7 C8 1.389(2) .
C7 H7 0.9500 .
C8 C9 1.390(2) .
C8 H8 0.9500 .
C9 C10 1.402(2) .
C9 N1 1.440(2) .
C10 C11 1.393(2) .
C10 H10 0.9500 .
C11 H11 0.9500 .
N1 Al2 1.9809(15) 2_565
N1 H1 0.867(15) .
C4 H4A 0.9800 .
C4 H4B 0.9800 .
C4 H4C 0.9800 .
C5 H5A 0.9800 .
C5 H5B 0.9800 .
C5 H5C 0.9800 .

loop_
_geom_torsion_atom_site_label_1
_geom_torsion_atom_site_label_2
_geom_torsion_atom_site_label_3
_geom_torsion_atom_site_label_4
_geom_torsion
_geom_torsion_site_symmetry_1
_geom_torsion_site_symmetry_4
C12 O1 C6 C11 -100.72(19) . .
Al1 O1 C6 C11 108.03(16) . .
C12 O1 C6 C7 80.6(2) . .
Al1 O1 C6 C7 -70.61(19) . .
C11 C6 C7 C8 -1.2(3) . .
O1 C6 C7 C8 177.38(17) . .
C6 C7 C8 C9 -0.3(3) . .
C7 C8 C9 C10 1.4(3) . .
C7 C8 C9 N1 -177.99(17) . .
C8 C9 C10 C11 -1.1(3) . .
N1 C9 C10 C11 178.26(17) . .
C7 C6 C11 C10 1.5(3) . .
O1 C6 C11 C10 -177.12(16) . .
C9 C10 C11 C6 -0.3(3) . .
C8 C9 N1 Al2 121.14(16) . 2_565
C10 C9 N1 Al2 -58.2(2) . 2_565
C8 C9 N1 Al2 -121.12(16) . .
C10 C9 N1 Al2 59.5(2) . .
C5 Al2 N1 C9 116.67(14) . .
C4 Al2 N1 C9 -19.08(15) . .
N1 Al2 N1 C9 -131.38(14) 2_565 .
C5 Al2 N1 Al2 -111.95(8) . 2_565
C4 Al2 N1 Al2 112.30(9) . 2_565
N1 Al2 N1 Al2 0.0 2_565 2_565
C6 O1 Al1 C2 -34.88(13) . .
C12 O1 Al1 C2 175.57(13) . .
C6 O1 Al1 C3 87.29(13) . .
C12 O1 Al1 C3 -62.26(14) . .
C6 O1 Al1 C1 -153.45(12) . .
C12 O1 Al1 C1 57.00(14) . .
